data_4063368
loop_
_publ_author_name
'Kashiwabara, Taigo'
'Tanaka, Masato'

_publ_section_title
;
 Arylglyoxylrhodium Complexes, Their Thermolysis, and Attempted Generation
 by Carbonylation of an Aroylrhodium Complex
;
_journal_issue 2
_journal_name_full Organometallics
_journal_page_first 239
_journal_page_last 244
_journal_paper_doi 10.1021/om101079e
_journal_volume 30
_journal_year 2011
_chemical_formula_moiety 'C13 H7 F5 O4 '
_chemical_formula_sum 'C13 H7 F5 O4'
_chemical_formula_weight 322.19
_space_group_IT_number 61
_symmetry_cell_setting orthorhombic
_symmetry_Int_Tables_number 61
_symmetry_space_group_name_Hall '-P 2ac 2ab'
_symmetry_space_group_name_H-M 'P b c a'
_cell_angle_alpha 90.0000
_cell_angle_beta 90.0000
_cell_angle_gamma 90.0000
_cell_formula_units_Z 8
_cell_length_a 9.6666(17)
_cell_length_b 15.015(3)
_cell_length_c 17.430(3)
_cell_measurement_reflns_used 5741
_cell_measurement_temperature 113.1
_cell_measurement_theta_max 27.5
_cell_measurement_theta_min 3.1
_cell_volume 2529.9(8)
_computing_cell_refinement CrystalClear
_computing_data_collection CrystalClear
_computing_data_reduction CrystalStructure
_computing_publication_material 'CrystalStructure 3.8'
_computing_structure_refinement CRYSTALS
_computing_structure_solution SIR97
_diffrn_ambient_temperature 113
_diffrn_detector_area_resol_mean 7.31
_diffrn_measured_fraction_theta_full 0.997
_diffrn_measured_fraction_theta_max 0.997
_diffrn_measurement_device_type 'Rigaku Saturn'
_diffrn_measurement_method \w
_diffrn_radiation_type 'Mo K\a'
_diffrn_radiation_wavelength 0.71070
_diffrn_reflns_av_R_equivalents 0.030
_diffrn_reflns_limit_h_max 12
_diffrn_reflns_limit_h_min -12
_diffrn_reflns_limit_k_max 19
_diffrn_reflns_limit_k_min -18
_diffrn_reflns_limit_l_max 21
_diffrn_reflns_limit_l_min -22
_diffrn_reflns_number 17528
_diffrn_reflns_theta_full 27.48
_diffrn_reflns_theta_max 27.48
_exptl_absorpt_coefficient_mu 0.171
_exptl_absorpt_correction_T_max 0.966
_exptl_absorpt_correction_T_min 0.892
_exptl_absorpt_correction_type multi-scan
_exptl_absorpt_process_details 'Jacobson, R. (1998) Private communication'
_exptl_crystal_colour colorless
_exptl_crystal_density_diffrn 1.692
_exptl_crystal_density_method 'not measured'
_exptl_crystal_description prism
_exptl_crystal_F_000 1296.00
_exptl_crystal_size_max 0.20
_exptl_crystal_size_mid 0.20
_exptl_crystal_size_min 0.20
_refine_diff_density_max 0.50
_refine_diff_density_min -0.36
_refine_ls_extinction_method none
_refine_ls_goodness_of_fit_ref 1.111
_refine_ls_hydrogen_treatment refall
_refine_ls_number_parameters 209
_refine_ls_number_reflns 1754
_refine_ls_R_factor_gt 0.0514
_refine_ls_shift/su_max 0.0000
_refine_ls_structure_factor_coef F
_refine_ls_weighting_details 'w = 1/[0.0010Fo^2^ + 3.0000\s(Fo^2^) + 0.5000]'
_refine_ls_weighting_scheme calc
_refine_ls_wR_factor_ref 0.0665
_reflns_number_gt 1754
_reflns_number_total 2891
_reflns_threshold_expression F^2^>2.0\s(F^2^)
_cod_data_source_file om101079e_si_002.cif
_cod_data_source_block '__4'
_cod_original_formula_sum 'C13 H7 F5 O4 '
_cod_database_code 4063368

loop_
_symmetry_equiv_pos_site_id
_symmetry_equiv_pos_as_xyz
1 +X,+Y,+Z
2 1/2-X,1/2+Y,+Z
3 +X,1/2-Y,1/2+Z
4 1/2-X,-Y,1/2+Z
5 -X,-Y,-Z
6 1/2+X,1/2-Y,-Z
7 -X,1/2+Y,1/2-Z
8 1/2+X,+Y,1/2-Z

loop_
_atom_site_label
_atom_site_type_symbol
_atom_site_fract_x
_atom_site_fract_y
_atom_site_fract_z
_atom_site_U_iso_or_equiv
_atom_site_adp_type
_atom_site_occupancy
_atom_site_symmetry_multiplicity
_atom_site_calc_flag
_atom_site_refinement_flags
_atom_site_disorder_assembly
_atom_site_disorder_group
F1 F 0.3571(2) 0.05904(14) 0.15806(11) 0.0384(5) Uani 1.00 1 d . . .
F2 F 0.2700(2) -0.04430(14) 0.27187(13) 0.0489(6) Uani 1.00 1 d . . .
F3 F 0.3759(2) -0.02527(15) 0.41550(13) 0.0505(6) Uani 1.00 1 d . . .
F4 F 0.5676(2) 0.10321(16) 0.44297(11) 0.0488(6) Uani 1.00 1 d . . .
F5 F 0.6502(2) 0.21169(14) 0.33257(11) 0.0415(6) Uani 1.00 1 d . . .
O1 O 0.7043(2) 0.21671(18) 0.18796(14) 0.0350(7) Uani 1.00 1 d . . .
O2 O 0.4823(2) 0.27647(15) 0.17060(13) 0.0307(6) Uani 1.00 1 d . . .
O3 O 0.6148(2) 0.08903(16) 0.07322(14) 0.0374(7) Uani 1.00 1 d . . .
O4 O 0.3284(2) 0.26119(17) -0.05313(15) 0.0465(8) Uani 1.00 1 d . . .
C1 C 0.5144(3) 0.1367(2) 0.23879(17) 0.0247(8) Uani 1.00 1 d . . .
C2 C 0.4139(3) 0.0714(2) 0.22774(19) 0.0284(8) Uani 1.00 1 d . . .
C3 C 0.3673(3) 0.0174(2) 0.2859(2) 0.0334(9) Uani 1.00 1 d . . .
C4 C 0.4192(3) 0.0278(2) 0.3590(2) 0.0350(9) Uani 1.00 1 d . . .
C5 C 0.5160(3) 0.0923(2) 0.37262(18) 0.0323(9) Uani 1.00 1 d . . .
C6 C 0.5607(3) 0.1468(2) 0.31373(18) 0.0289(9) Uani 1.00 1 d . . .
C7 C 0.5700(3) 0.1939(2) 0.17318(18) 0.0255(8) Uani 1.00 1 d . . .
C8 C 0.5506(3) 0.1529(2) 0.09266(19) 0.0276(8) Uani 1.00 1 d . . .
C9 C 0.4566(3) 0.2131(2) 0.05268(18) 0.0275(8) Uani 1.00 1 d . . .
C10 C 0.4031(3) 0.2022(2) -0.0258(2) 0.0330(9) Uani 1.00 1 d . . .
C11 C 0.4370(4) 0.1198(2) -0.0681(2) 0.0456(11) Uani 1.00 1 d . . .
C12 C 0.4236(3) 0.2803(2) 0.1008(2) 0.0294(9) Uani 1.00 1 d . . .
C13 C 0.3313(3) 0.3592(2) 0.0889(2) 0.0402(10) Uani 1.00 1 d . . .
H1 H 0.3698 0.0755 -0.0570 0.055 Uiso 1.00 1 c R . .
H2 H 0.5258 0.0991 -0.0531 0.055 Uiso 1.00 1 c R . .
H3 H 0.4368 0.1318 -0.1216 0.055 Uiso 1.00 1 c R . .
H4 H 0.2395 0.3447 0.1039 0.049 Uiso 1.00 1 c R . .
H5 H 0.3322 0.3754 0.0362 0.049 Uiso 1.00 1 c R . .
H6 H 0.3639 0.4076 0.1189 0.049 Uiso 1.00 1 c R . .
H7 H 0.743(4) 0.232(2) 0.146(2) 0.058(13) Uiso 1.00 1 c . . .

loop_
_atom_site_aniso_label
_atom_site_aniso_U_11
_atom_site_aniso_U_22
_atom_site_aniso_U_33
_atom_site_aniso_U_12
_atom_site_aniso_U_13
_atom_site_aniso_U_23
F1 0.0371(12) 0.0514(12) 0.0268(11) -0.0116(10) -0.0065(8) 0.0022(9)
F2 0.0474(13) 0.0485(13) 0.0508(13) -0.0164(11) 0.0037(11) 0.0120(10)
F3 0.0447(13) 0.0680(15) 0.0389(12) 0.0072(11) 0.0102(10) 0.0304(11)
F4 0.0480(13) 0.0788(16) 0.0196(10) 0.0081(12) -0.0034(9) 0.0080(10)
F5 0.0402(12) 0.0578(13) 0.0266(10) -0.0111(10) -0.0077(9) -0.0044(9)
O1 0.0204(12) 0.0569(16) 0.0279(13) -0.0061(11) 0.0014(10) 0.0045(12)
O2 0.0266(12) 0.0355(13) 0.0299(12) 0.0000(10) -0.0014(10) 0.0090(10)
O3 0.0460(16) 0.0315(13) 0.0347(14) 0.0057(12) -0.0016(12) 0.0015(11)
O4 0.0527(16) 0.0446(16) 0.0422(15) 0.0036(13) -0.0236(13) 0.0108(12)
C1 0.0210(16) 0.0338(18) 0.0194(16) 0.0014(14) 0.0010(13) 0.0056(13)
C2 0.0259(17) 0.0375(19) 0.0219(16) 0.0037(15) -0.0021(13) 0.0019(14)
C3 0.0254(18) 0.0374(19) 0.037(2) -0.0044(16) 0.0010(15) 0.0076(16)
C4 0.0308(19) 0.045(2) 0.0295(18) 0.0090(17) 0.0083(15) 0.0170(16)
C5 0.0296(19) 0.052(2) 0.0155(16) 0.0117(17) -0.0010(14) 0.0049(15)
C6 0.0231(17) 0.0386(19) 0.0249(17) 0.0000(16) -0.0005(14) 0.0006(14)
C7 0.0200(15) 0.0356(18) 0.0209(15) 0.0007(15) -0.0001(13) 0.0026(14)
C8 0.0261(17) 0.0308(18) 0.0260(17) -0.0033(16) 0.0071(14) -0.0016(14)
C9 0.0265(17) 0.0326(18) 0.0234(16) -0.0065(15) -0.0038(13) 0.0049(14)
C10 0.0306(19) 0.039(2) 0.0295(18) -0.0093(17) -0.0018(15) 0.0044(16)
C11 0.044(2) 0.043(2) 0.050(2) -0.0047(19) -0.0142(19) -0.0108(19)
C12 0.0223(17) 0.0357(18) 0.0304(18) -0.0047(15) 0.0020(14) 0.0094(15)
C13 0.034(2) 0.039(2) 0.047(2) 0.0022(17) 0.0038(18) -0.0034(18)

loop_
_atom_type_symbol
_atom_type_description
_atom_type_scat_dispersion_real
_atom_type_scat_dispersion_imag
_atom_type_scat_source
C C 0.003 0.002
;
International Tables for Crystallography
(1992, Vol. C, Tables 4.2.6.8 and 6.1.1.4)
;
H H 0.000 0.000
;
International Tables for Crystallography
(1992, Vol. C, Table 6.1.1.4)
;
O O 0.011 0.006
;
International Tables for Crystallography
(1992, Vol. C, Tables 4.2.6.8 and 6.1.1.4)
;
F F 0.017 0.010
;
International Tables for Crystallography
(1992, Vol. C, Tables 4.2.6.8 and 6.1.1.4)
;

loop_
_geom_angle_atom_site_label_1
_geom_angle_atom_site_label_2
_geom_angle_atom_site_label_3
_geom_angle
_geom_angle_publ_flag
_geom_angle_site_symmetry_1
_geom_angle_site_symmetry_2
_geom_angle_site_symmetry_3
C(7) O(2) C(12) 107.5(2) yes . . .
C(2) C(1) C(6) 115.6(2) yes . . .
C(2) C(1) C(7) 122.5(2) yes . . .
C(6) C(1) C(7) 121.9(2) yes . . .
F(1) C(2) C(1) 120.4(2) yes . . .
F(1) C(2) C(3) 116.8(2) yes . . .
C(1) C(2) C(3) 122.8(3) yes . . .
F(2) C(3) C(2) 120.2(3) yes . . .
F(2) C(3) C(4) 120.1(3) yes . . .
C(2) C(3) C(4) 119.7(3) yes . . .
F(3) C(4) C(3) 120.1(3) yes . . .
F(3) C(4) C(5) 120.6(3) yes . . .
C(3) C(4) C(5) 119.3(3) yes . . .
F(4) C(5) C(4) 120.2(3) yes . . .
F(4) C(5) C(6) 119.5(3) yes . . .
C(4) C(5) C(6) 120.3(3) yes . . .
F(5) C(6) C(1) 121.1(2) yes . . .
F(5) C(6) C(5) 116.7(2) yes . . .
C(1) C(6) C(5) 122.2(3) yes . . .
O(1) C(7) O(2) 109.6(2) yes . . .
O(1) C(7) C(1) 109.5(2) yes . . .
O(1) C(7) C(8) 112.7(2) yes . . .
O(2) C(7) C(1) 106.7(2) yes . . .
O(2) C(7) C(8) 103.5(2) yes . . .
C(1) C(7) C(8) 114.4(2) yes . . .
O(3) C(8) C(7) 121.1(2) yes . . .
O(3) C(8) C(9) 133.4(3) yes . . .
C(7) C(8) C(9) 105.2(2) yes . . .
C(8) C(9) C(10) 126.4(2) yes . . .
C(8) C(9) C(12) 108.3(2) yes . . .
C(10) C(9) C(12) 125.3(3) yes . . .
O(4) C(10) C(9) 118.9(3) yes . . .
O(4) C(10) C(11) 122.4(3) yes . . .
C(9) C(10) C(11) 118.7(3) yes . . .
O(2) C(12) C(9) 115.5(2) yes . . .
O(2) C(12) C(13) 114.2(2) yes . . .
C(9) C(12) C(13) 130.3(3) yes . . .
C(7) O(1) H(7) 109(2) no . . .
C(10) C(11) H(1) 109.4 no . . .
C(10) C(11) H(2) 109.6 no . . .
C(10) C(11) H(3) 109.3 no . . .
H(1) C(11) H(2) 109.5 no . . .
H(1) C(11) H(3) 109.5 no . . .
H(2) C(11) H(3) 109.5 no . . .
C(12) C(13) H(4) 109.7 no . . .
C(12) C(13) H(5) 109.3 no . . .
C(12) C(13) H(6) 109.4 no . . .
H(4) C(13) H(5) 109.5 no . . .
H(4) C(13) H(6) 109.5 no . . .
H(5) C(13) H(6) 109.5 no . . .

loop_
_geom_bond_atom_site_label_1
_geom_bond_atom_site_label_2
_geom_bond_distance
_geom_bond_publ_flag
_geom_bond_site_symmetry_1
_geom_bond_site_symmetry_2
F(1) C(2) 1.346(3) yes . .
F(2) C(3) 1.342(4) yes . .
F(3) C(4) 1.334(4) yes . .
F(4) C(5) 1.334(3) yes . .
F(5) C(6) 1.344(3) yes . .
O(1) C(7) 1.367(3) yes . .
O(2) C(7) 1.502(3) yes . .
O(2) C(12) 1.345(4) yes . .
O(3) C(8) 1.191(4) yes . .
O(4) C(10) 1.239(4) yes . .
C(1) C(2) 1.393(4) yes . .
C(1) C(6) 1.389(4) yes . .
C(1) C(7) 1.528(4) yes . .
C(2) C(3) 1.374(4) yes . .
C(3) C(4) 1.378(5) yes . .
C(4) C(5) 1.367(5) yes . .
C(5) C(6) 1.382(4) yes . .
C(7) C(8) 1.544(4) yes . .
C(8) C(9) 1.459(4) yes . .
C(9) C(10) 1.471(4) yes . .
C(9) C(12) 1.350(4) yes . .
C(10) C(11) 1.477(5) yes . .
C(12) C(13) 1.498(4) yes . .
O(1) H(7) 0.86(4) no . .
C(11) H(1) 0.950 no . .
C(11) H(2) 0.950 no . .
C(11) H(3) 0.950 no . .
C(13) H(4) 0.950 no . .
C(13) H(5) 0.950 no . .
C(13) H(6) 0.950 no . .
